data_4077684
loop_
_publ_author_name
'Murafuji, Toshihiro'
'Nagasue, Masahiro'
'Tashiro, Yoshihiro'
'Sugihara, Yoshikazu'
'Azuma, Nagao'

_publ_section_title
;
 Structural Characteristics of Aryloxybismuthanes Stabilized by
 Hypervalent Bond Formation. Synthesis, Incorporation of 4-Methoxyphenol
 through Hydrogen Bonding, and Crystal Supramolecularity
;
_journal_issue 6
_journal_name_full Organometallics
_journal_page_first 1003
_journal_paper_doi 10.1021/om9908534
_journal_volume 19
_journal_year 2000
_chemical_formula_analytical 'C19 H15 Bi1 O4 S1 '
_chemical_formula_moiety 'C19 H15 Bi1 O4 S1 '
_chemical_formula_structural 'C19 H15 Bi1 O4 S1 '
_chemical_formula_sum 'C19 H15 Bi O4 S'
_chemical_formula_weight 548.37
_space_group_IT_number 2
_symmetry_cell_setting triclinic
_symmetry_Int_Tables_number 2
_symmetry_space_group_name_Hall '-P 1'
_symmetry_space_group_name_H-M 'P -1'
_audit_creation_date '13-NOV-98 19:25:16'
_audit_creation_method 'from TEXRAY.INF file'
_cell_angle_alpha 109.37(1)
_cell_angle_beta 110.76(1)
_cell_angle_gamma 97.50(1)
_cell_formula_units_Z 2
_cell_length_a 10.864(2)
_cell_length_b 11.460(3)
_cell_length_c 8.481(2)
_cell_measurement_reflns_used 25
_cell_measurement_temperature 298.2
_cell_measurement_theta_max 13.0
_cell_measurement_theta_min 12.9
_cell_volume 893.9(4)
_computing_cell_refinement 'MSC/AFC Diffractometer Control'
_computing_data_collection 'MSC/AFC Diffractometer Control'
_computing_data_reduction TEXSAN
_computing_molecular_graphics TEXSAN
_computing_publication_material TEXSAN
_computing_structure_refinement TEXSAN
_computing_structure_solution TEXSAN
_diffrn_ambient_temperature 298.2
_diffrn_measurement_device_type 'Rigaku AFC5R'
_diffrn_measurement_method \w-2\q
_diffrn_orient_matrix_UB_11 -0.09778
_diffrn_orient_matrix_UB_12 -0.04570
_diffrn_orient_matrix_UB_13 -0.03977
_diffrn_orient_matrix_UB_21 0.01930
_diffrn_orient_matrix_UB_22 -0.08483
_diffrn_orient_matrix_UB_23 -0.04558
_diffrn_orient_matrix_UB_31 0.02428
_diffrn_orient_matrix_UB_32 -0.00208
_diffrn_orient_matrix_UB_33 0.12414
_diffrn_radiation_detector 'scintillation counter'
_diffrn_radiation_monochromator graphite
_diffrn_radiation_source 'Rigaku rotating anode'
_diffrn_radiation_type 'Mo K\a'
_diffrn_radiation_wavelength 0.7107
_diffrn_reflns_av_R_equivalents 0.0166
_diffrn_reflns_av_sigmaI/netI 0.000
_diffrn_reflns_limit_h_max 14
_diffrn_reflns_limit_h_min -8
_diffrn_reflns_limit_k_max 14
_diffrn_reflns_limit_k_min -14
_diffrn_reflns_limit_l_max 10
_diffrn_reflns_limit_l_min -11
_diffrn_reflns_number 6215
_diffrn_reflns_reduction_process 'Lp corrections applied'
_diffrn_reflns_theta_max 27.5
_diffrn_reflns_theta_min 2.35
_diffrn_standards_decay_% -0.10
_diffrn_standards_interval_count 150
_diffrn_standards_number 3
_exptl_absorpt_coefficient_mu 9.964
_exptl_absorpt_correction_T_max 1.000
_exptl_absorpt_correction_T_min 0.409
_exptl_absorpt_correction_type \y-scans
_exptl_absorpt_process_details '(North,Phillips & Mathews,1968)'
_exptl_crystal_colour colourless
_exptl_crystal_density_diffrn 2.037
_exptl_crystal_density_meas ?
_exptl_crystal_description prismatic
_exptl_crystal_F_000 520.00
_exptl_crystal_size_max 0.500
_exptl_crystal_size_mid 0.450
_exptl_crystal_size_min 0.200
_refine_diff_density_max 2.01
_refine_diff_density_min -1.87
_refine_ls_abs_structure_details
;
?
;
_refine_ls_extinction_coef 0.00000
_refine_ls_extinction_method Zachariasen_type_2_Gaussian_isotropic
_refine_ls_goodness_of_fit_ref 1.6317
_refine_ls_hydrogen_treatment noref
_refine_ls_matrix_type full
_refine_ls_number_parameters 226
_refine_ls_number_reflns 4101
_refine_ls_number_restraints 0
_refine_ls_R_factor_gt 0.040
_refine_ls_R_Fsqd_factor 0.0524
_refine_ls_shift/su_max 0.0004
_refine_ls_structure_factor_coef Fsqd
_refine_ls_weighting_details 'w = 1/\s^2^(Fo^2^)'
_refine_ls_weighting_scheme sigma
_refine_ls_wR_factor_ref 0.035
_reflns_number_gt 4101
_reflns_number_total 4134
_reflns_observed_criterion >0
_cod_data_source_file om9908534.cif
_cod_data_source_block Bi-Compound-6_(compound_2b_in_the_manuscript)
_cod_depositor_comments
;
The following automatic conversions were performed:

'_exptl_crystal_density_meas' value 'not measured' was changed to '?'
- the value is perceived as not measured.

Automatic conversion script
Id: cif_fix_values 3008 2015-01-20 13:52:24Z robertas 
;
_cod_original_cell_volume 893.9(3)
_cod_original_sg_symbol_H-M 'P -1 '
_cod_original_formula_sum 'C19 H15 Bi1 O4 S1 '
_cod_database_code 4077684

loop_
_symmetry_equiv_pos_as_xyz
'   +x,   +y,   +z'
'   -x,   -y,   -z'

loop_
_atom_site_aniso_label
_atom_site_aniso_U_11
_atom_site_aniso_U_22
_atom_site_aniso_U_33
_atom_site_aniso_U_12
_atom_site_aniso_U_13
_atom_site_aniso_U_23
Bi(1) 0.0382(1) 0.0417(1) 0.0287(1) 0.0171(1) 0.0159(1) 0.0121(1)
S(1) 0.0567(9) 0.047(1) 0.0394(8) 0.0118(8) 0.0288(7) 0.0203(8)
O(1) 0.096(3) 0.059(3) 0.056(3) 0.019(2) 0.041(2) 0.038(2)
O(2) 0.049(2) 0.070(3) 0.051(2) 0.012(2) 0.033(2) 0.021(2)
O(3) 0.071(2) 0.036(2) 0.038(2) 0.014(2) 0.029(2) 0.012(2)
O(4) 0.064(2) 0.042(2) 0.042(2) 0.018(2) 0.031(2) 0.010(2)
C(1) 0.047(3) 0.047(3) 0.027(2) 0.016(2) 0.020(2) 0.014(2)
C(2) 0.040(3) 0.047(3) 0.025(2) 0.016(2) 0.016(2) 0.010(2)
C(3) 0.048(3) 0.044(3) 0.037(3) 0.015(2) 0.021(2) 0.012(2)
C(4) 0.040(3) 0.068(5) 0.044(3) 0.017(3) 0.018(2) 0.014(3)
C(5) 0.043(3) 0.073(5) 0.036(3) 0.024(3) 0.009(2) 0.014(3)
C(6) 0.060(4) 0.063(4) 0.036(3) 0.030(3) 0.025(3) 0.024(3)
C(7) 0.045(3) 0.036(3) 0.032(3) 0.005(2) 0.020(2) 0.009(2)
C(8) 0.034(2) 0.037(3) 0.026(2) 0.007(2) 0.011(2) 0.010(2)
C(9) 0.047(3) 0.043(3) 0.034(3) 0.015(2) 0.019(2) 0.014(2)
C(10) 0.069(4) 0.046(4) 0.038(3) 0.016(3) 0.028(3) 0.009(3)
C(11) 0.077(4) 0.034(3) 0.044(3) 0.018(3) 0.030(3) 0.010(3)
C(12) 0.064(4) 0.038(3) 0.047(3) 0.013(3) 0.026(3) 0.021(3)
C(13) 0.040(3) 0.044(3) 0.036(3) 0.017(2) 0.015(2) 0.017(2)
C(14) 0.042(3) 0.040(3) 0.042(3) 0.015(2) 0.018(2) 0.015(2)
C(15) 0.057(4) 0.045(4) 0.051(4) 0.014(3) 0.023(3) 0.013(3)
C(16) 0.068(4) 0.055(5) 0.086(6) 0.004(3) 0.038(4) 0.030(4)
C(17) 0.073(5) 0.069(5) 0.073(5) 0.021(4) 0.049(4) 0.033(4)
C(18) 0.059(4) 0.060(4) 0.053(4) 0.028(3) 0.036(3) 0.024(3)
C(19) 0.074(4) 0.057(4) 0.061(4) 0.010(3) 0.042(4) -0.003(3)

loop_
_atom_site_label
_atom_site_fract_x
_atom_site_fract_y
_atom_site_fract_z
_atom_site_U_iso_or_equiv
_atom_site_occupancy
_atom_site_thermal_displace_type
Bi(1) 0.41786(1) -0.00048(1) 0.23332(1) 0.0357(1) 1.000 Uani
S(1) 0.3572(2) 0.2162(2) 0.0664(2) 0.0448(6) 1.000 Uani
O(1) 0.3417(5) 0.3112(5) -0.0088(6) 0.064(2) 1.000 Uani
O(2) 0.4725(4) 0.1625(5) 0.0767(6) 0.055(2) 1.000 Uani
O(3) 0.3302(5) -0.0608(4) 0.3977(5) 0.047(1) 1.000 Uani
O(4) 0.3017(4) -0.2688(4) 0.1052(6) 0.048(1) 1.000 Uani
C(1) 0.2095(6) 0.0820(6) -0.0559(7) 0.038(2) 1.000 Uani
C(2) 0.2167(6) -0.0200(6) -0.0037(7) 0.038(2) 1.000 Uani
C(3) 0.0999(6) -0.1254(6) -0.0956(8) 0.043(2) 1.000 Uani
C(4) -0.0164(6) -0.1268(7) -0.2343(9) 0.053(2) 1.000 Uani
C(5) -0.0197(7) -0.0232(8) -0.2831(9) 0.055(3) 1.000 Uani
C(6) 0.0935(7) 0.0831(7) -0.1947(8) 0.049(2) 1.000 Uani
C(7) 0.3674(6) 0.2755(6) 0.2924(8) 0.039(2) 1.000 Uani
C(8) 0.3935(5) 0.1946(5) 0.3830(7) 0.034(2) 1.000 Uani
C(9) 0.3938(6) 0.2369(6) 0.5587(8) 0.041(2) 1.000 Uani
C(10) 0.3698(7) 0.3539(7) 0.6321(9) 0.051(2) 1.000 Uani
C(11) 0.3438(7) 0.4306(6) 0.5370(9) 0.052(2) 1.000 Uani
C(12) 0.3412(7) 0.3912(6) 0.3631(9) 0.048(2) 1.000 Uani
C(13) 0.2580(6) -0.1772(6) 0.3631(8) 0.040(2) 1.000 Uani
C(14) 0.2398(6) -0.2892(6) 0.2152(8) 0.042(2) 1.000 Uani
C(15) 0.1639(7) -0.4094(7) 0.1816(9) 0.053(2) 1.000 Uani
C(16) 0.1065(8) -0.4172(8) 0.301(1) 0.069(3) 1.000 Uani
C(17) 0.1255(8) -0.3094(8) 0.450(1) 0.065(3) 1.000 Uani
C(18) 0.2003(7) -0.1900(7) 0.4832(9) 0.052(3) 1.000 Uani
C(19) 0.2999(8) -0.3779(7) -0.039(1) 0.068(3) 1.000 Uani
H(1) 0.10050 -0.19683 -0.06252 0.05188 1.000 Uiso
H(2) -0.09478 -0.19952 -0.29654 0.06372 1.000 Uiso
H(3) -0.10044 -0.02514 -0.37818 0.06566 1.000 Uiso
H(4) 0.09213 0.15463 -0.22750 0.05888 1.000 Uiso
H(5) 0.41048 0.18508 0.62689 0.04961 1.000 Uiso
H(6) 0.37142 0.38196 0.75176 0.06164 1.000 Uiso
H(7) 0.32750 0.51063 0.59056 0.06244 1.000 Uiso
H(8) 0.32182 0.44249 0.29438 0.05756 1.000 Uiso
H(9) 0.15165 -0.48428 0.07924 0.06378 1.000 Uiso
H(10) 0.05340 -0.49830 0.27968 0.08275 1.000 Uiso
H(11) 0.08655 -0.31701 0.53141 0.07804 1.000 Uiso
H(12) 0.21280 -0.11633 0.58743 0.06268 1.000 Uiso
H(13) 0.20765 -0.42528 -0.12303 0.08172 1.000 Uiso
H(14) 0.34613 -0.35018 -0.10210 0.08172 1.000 Uiso
H(15) 0.34478 -0.43129 0.01213 0.08172 1.000 Uiso

loop_
_atom_type_symbol
_atom_type_oxidation_number
_atom_type_number_in_cell
_atom_type_scat_dispersion_real
_atom_type_scat_dispersion_imag
_atom_type_scat_source
C 0 38 0.002 0.002 'International Tables Vol IV Table 2.2A'
H 0 30 0.000 0.000 'International Tables Vol IV Table 2.2A'
Bi 0 2 -4.861 10.559 'International Tables Vol IV Table 2.2A'
O 0 8 0.008 0.006 'International Tables Vol IV Table 2.2A'
S 0 2 0.110 0.124 'International Tables Vol IV Table 2.2A'

loop_
_geom_angle_atom_site_label_1
_geom_angle_atom_site_label_2
_geom_angle_atom_site_label_3
_geom_angle
_geom_angle_publ_flag
O(3) Bi(1) C(2) 98.5(2) no
O(3) Bi(1) C(8) 83.7(2) no
C(2) Bi(1) C(8) 84.1(2) no
O(1) S(1) O(2) 118.8(3) no
O(1) S(1) C(1) 111.4(3) no
O(1) S(1) C(7) 111.1(3) no
O(2) S(1) C(1) 105.5(3) no
O(2) S(1) C(7) 105.8(3) no
C(1) S(1) C(7) 103.0(3) no
Bi(1) O(3) C(13) 129.8(4) no
C(14) O(4) C(19) 118.3(5) no
S(1) C(1) C(2) 116.4(4) no
S(1) C(1) C(6) 120.4(5) no
C(2) C(1) C(6) 123.2(6) no
Bi(1) C(2) C(1) 117.6(4) no
Bi(1) C(2) C(3) 125.2(4) no
C(1) C(2) C(3) 117.2(5) no
C(2) C(3) C(4) 120.7(6) no
C(3) C(4) C(5) 120.5(6) no
C(4) C(5) C(6) 120.5(6) no
C(1) C(6) C(5) 117.9(6) no
S(1) C(7) C(8) 115.6(4) no
S(1) C(7) C(12) 120.1(5) no
C(8) C(7) C(12) 124.1(5) no
Bi(1) C(8) C(7) 118.8(4) no
Bi(1) C(8) C(9) 124.7(4) no
C(7) C(8) C(9) 116.4(5) no
C(8) C(9) C(10) 119.9(6) no
C(9) C(10) C(11) 121.7(6) no
C(10) C(11) C(12) 119.9(6) no
C(7) C(12) C(11) 118.0(6) no
O(3) C(13) C(14) 123.2(5) no
O(3) C(13) C(18) 119.3(6) no
C(14) C(13) C(18) 117.5(6) no
O(4) C(14) C(13) 114.0(5) no
O(4) C(14) C(15) 123.9(6) no
C(13) C(14) C(15) 122.1(6) no
C(14) C(15) C(16) 118.4(6) no
C(15) C(16) C(17) 120.7(7) no
C(16) C(17) C(18) 121.1(6) no
C(13) C(18) C(17) 120.1(6) no
C(2) C(3) H(1) 119.66 no
C(4) C(3) H(1) 119.66 no
C(3) C(4) H(2) 119.75 no
C(5) C(4) H(2) 119.75 no
C(4) C(5) H(3) 119.73 no
C(6) C(5) H(3) 119.73 no
C(1) C(6) H(4) 121.06 no
C(5) C(6) H(4) 121.06 no
C(8) C(9) H(5) 120.03 no
C(10) C(9) H(5) 120.02 no
C(9) C(10) H(6) 119.16 no
C(11) C(10) H(6) 119.16 no
C(10) C(11) H(7) 120.07 no
C(12) C(11) H(7) 120.07 no
C(7) C(12) H(8) 120.99 no
C(11) C(12) H(8) 120.99 no
C(14) C(15) H(9) 120.80 no
C(16) C(15) H(9) 120.80 no
C(15) C(16) H(10) 119.64 no
C(17) C(16) H(10) 119.64 no
C(16) C(17) H(11) 119.47 no
C(18) C(17) H(11) 119.47 no
C(13) C(18) H(12) 119.95 no
C(17) C(18) H(12) 119.95 no
O(4) C(19) H(13) 109.47 no
O(4) C(19) H(14) 109.47 no
O(4) C(19) H(15) 109.47 no
H(13) C(19) H(14) 109.47 no
H(13) C(19) H(15) 109.47 no
H(14) C(19) H(15) 109.47 no

loop_
_geom_bond_atom_site_label_1
_geom_bond_atom_site_label_2
_geom_bond_distance
_geom_bond_publ_flag
Bi(1) O(3) 2.176(4) no
Bi(1) C(2) 2.308(5) no
Bi(1) C(8) 2.278(6) no
S(1) O(1) 1.432(5) no
S(1) O(2) 1.454(5) no
S(1) C(1) 1.771(6) no
S(1) C(7) 1.765(6) no
O(3) C(13) 1.336(7) no
O(4) C(14) 1.388(7) no
O(4) C(19) 1.422(8) no
C(1) C(2) 1.382(8) no
C(1) C(6) 1.392(8) no
C(2) C(3) 1.396(8) no
C(3) C(4) 1.382(9) no
C(4) C(5) 1.38(1) no
C(5) C(6) 1.38(1) no
C(7) C(8) 1.384(8) no
C(7) C(12) 1.376(8) no
C(8) C(9) 1.404(7) no
C(9) C(10) 1.380(9) no
C(10) C(11) 1.370(9) no
C(11) C(12) 1.380(8) no
C(13) C(14) 1.397(8) no
C(13) C(18) 1.407(8) no
C(14) C(15) 1.391(9) no
C(15) C(16) 1.38(1) no
C(16) C(17) 1.37(1) no
C(17) C(18) 1.38(1) no
C(3) H(1) 0.950 no
C(4) H(2) 0.950 no
C(5) H(3) 0.950 no
C(6) H(4) 0.950 no
C(9) H(5) 0.950 no
C(10) H(6) 0.950 no
C(11) H(7) 0.950 no
C(12) H(8) 0.950 no
C(15) H(9) 0.950 no
C(16) H(10) 0.950 no
C(17) H(11) 0.950 no
C(18) H(12) 0.950 no
C(19) H(13) 0.950 no
C(19) H(14) 0.950 no
C(19) H(15) 0.950 no

loop_
_geom_contact_atom_site_label_1
_geom_contact_atom_site_label_2
_geom_contact_distance
_geom_contact_site_symmetry_2
_geom_contact_publ_flag
Bi(1) O(3) 3.122(4) 2_656 no
Bi(1) O(2) 3.367(4) 2_655 no
O(1) C(10) 3.349(8) 1_554 no
O(2) C(19) 3.435(9) 2_655 no
O(3) O(3) 3.330(9) 2_656 no
O(3) C(5) 3.520(8) 2_555 no
O(4) C(9) 3.393(7) 2_656 no
C(3) C(5) 3.566(9) 2_555 no
C(11) C(12) 3.403(9) 2_666 no
C(12) C(12) 3.43(1) 2_666 no
C(12) C(15) 3.561(9) 1_565 no
C(12) C(16) 3.59(1) 1_565 no
C(15) C(15) 3.54(1) 2_545 no
Bi(1) H(5) 3.238 2_656 no
S(1) H(14) 3.247 2_655 no
O(1) H(6) 2.525 1_554 no
O(1) H(15) 2.892 1_565 no
O(1) H(14) 3.107 2_655 no
O(1) H(5) 3.339 1_554 no
O(1) H(9) 3.393 1_565 no
O(1) H(15) 3.517 2_655 no
O(2) H(14) 2.615 2_655 no
O(3) H(3) 2.772 2_555 no
O(3) H(5) 3.359 2_656 no
O(4) H(5) 2.931 2_656 no
C(1) H(12) 3.139 1_554 no
C(1) H(2) 3.566 2_555 no
C(2) H(12) 3.254 1_554 no
C(3) H(11) 3.136 1_554 no
C(3) H(12) 3.351 1_554 no
C(4) H(11) 3.048 1_554 no
C(4) H(12) 3.349 1_554 no
C(5) H(12) 3.258 1_554 no
C(6) H(12) 3.160 1_554 no
C(6) H(3) 3.490 2_554 no
C(7) H(2) 2.992 2_555 no
C(7) H(7) 3.451 2_666 no
C(8) H(2) 3.076 2_555 no
C(8) H(3) 3.486 2_555 no
C(16) H(13) 3.181 2_545 no
C(16) H(7) 3.187 1_545 no
C(17) H(7) 3.384 1_545 no
C(17) H(4) 3.528 2_555 no
C(18) H(3) 3.086 2_555 no
C(18) H(4) 3.316 2_555 no
C(19) H(6) 3.102 1_544 no
C(19) H(7) 3.115 1_544 no
C(19) H(10) 3.467 2_545 no
C(19) H(5) 3.502 2_656 no
C(19) H(6) 3.555 2_656 no
H(1) H(11) 3.195 1_554 no
H(1) H(10) 3.228 2_545 no
H(2) H(11) 3.041 1_554 no
H(2) H(8) 3.480 2_555 no
H(2) H(7) 3.550 2_555 no
H(2) H(10) 3.592 2_545 no
H(3) H(12) 2.856 2_555 no
H(3) H(5) 3.153 2_555 no
H(3) H(4) 3.217 2_554 no
H(4) H(12) 3.471 2_555 no
H(5) H(15) 3.308 2_656 no
H(5) H(14) 3.591 2_656 no
H(6) H(15) 2.650 1_566 no
H(6) H(15) 2.873 2_656 no
H(6) H(14) 2.996 1_566 no

loop_
_geom_torsion_atom_site_label_1
_geom_torsion_atom_site_label_2
_geom_torsion_atom_site_label_3
_geom_torsion_atom_site_label_4
_geom_torsion
_geom_torsion_publ_flag
Bi(1) O(3) C(13) C(14) 8.1(8) no
Bi(1) O(3) C(13) C(18) -173.8(4) no
Bi(1) C(2) C(1) S(1) 0.1(6) no
Bi(1) C(2) C(1) C(6) -178.9(4) no
Bi(1) C(2) C(3) C(4) 179.0(4) no
Bi(1) C(8) C(7) S(1) -0.5(6) no
Bi(1) C(8) C(7) C(12) 175.2(5) no
Bi(1) C(8) C(9) C(10) -176.0(5) no
S(1) C(1) C(2) C(3) 178.5(4) no
S(1) C(1) C(6) C(5) -178.8(5) no
S(1) C(7) C(8) C(9) -176.3(4) no
S(1) C(7) C(12) C(11) 176.9(5) no
O(1) S(1) C(1) C(2) 175.6(4) no
O(1) S(1) C(1) C(6) -5.3(6) no
O(1) S(1) C(7) C(8) -175.1(4) no
O(1) S(1) C(7) C(12) 9.1(6) no
O(2) S(1) C(1) C(2) 45.5(5) no
O(2) S(1) C(1) C(6) -135.4(5) no
O(2) S(1) C(7) C(8) -44.9(5) no
O(2) S(1) C(7) C(12) 139.3(5) no
O(3) Bi(1) C(2) C(1) 131.8(4) no
O(3) Bi(1) C(2) C(3) -46.4(5) no
O(3) Bi(1) C(8) C(7) -148.5(4) no
O(3) Bi(1) C(8) C(9) 27.0(5) no
O(3) C(13) C(14) O(4) -0.8(8) no
O(3) C(13) C(14) C(15) -179.8(6) no
O(3) C(13) C(18) C(17) -180.0(6) no
O(4) C(14) C(13) C(18) -178.9(5) no
O(4) C(14) C(15) C(16) -179.7(6) no
C(1) S(1) C(7) C(8) 65.6(5) no
C(1) S(1) C(7) C(12) -110.2(5) no
C(1) C(2) Bi(1) C(8) 49.2(4) no
C(1) C(2) C(3) C(4) 0.8(8) no
C(1) C(6) C(5) C(4) -0.1(9) no
C(2) Bi(1) O(3) C(13) 70.2(5) no
C(2) Bi(1) C(8) C(7) -49.2(4) no
C(2) Bi(1) C(8) C(9) 126.3(5) no
C(2) C(1) S(1) C(7) -65.2(5) no
C(2) C(1) C(6) C(5) 0.2(9) no
C(2) C(3) C(4) C(5) -0.7(9) no
C(3) C(2) Bi(1) C(8) -129.0(5) no
C(3) C(2) C(1) C(6) -0.6(8) no
C(3) C(4) C(5) C(6) 0(1) no
C(6) C(1) S(1) C(7) 113.9(5) no
C(7) C(8) C(9) C(10) -0.5(9) no
C(7) C(12) C(11) C(10) -1(1) no
C(8) Bi(1) O(3) C(13) 153.3(5) no
C(8) C(7) C(12) C(11) 1(1) no
C(8) C(9) C(10) C(11) 1(1) no
C(9) C(8) C(7) C(12) -0.7(9) no
C(9) C(10) C(11) C(12) 0(1) no
C(13) C(14) O(4) C(19) 174.3(6) no
C(13) C(14) C(15) C(16) -1(1) no
C(13) C(18) C(17) C(16) 0(1) no
C(14) C(13) C(18) C(17) -1.8(9) no
C(14) C(15) C(16) C(17) -1(1) no
C(15) C(14) O(4) C(19) -6.8(9) no
C(15) C(14) C(13) C(18) 2.1(9) no
C(15) C(16) C(17) C(18) 1(1) no
